data_7021797
loop_
_publ_author_name
'Yoshida, Takuya'
'Matsunaga, Satoshi'
'Nomiya, Kenji'

_publ_section_title
;
 Two types of tetranuclear phosphanegold(i) cations as dimers of dinuclear
 units, [{(Au{P(p-RPh)3})2(\m-OH)}2](2+) (R = Me, F), synthesized by
 polyoxometalate-mediated clusterization.
;
_journal_issue 32
_journal_name_full 'Dalton transactions (Cambridge, England : 2003)'
_journal_page_first 11418
_journal_page_last 11425
_journal_paper_doi 10.1039/c3dt51412a
_journal_volume 42
_journal_year 2013
_chemical_formula_sum 'C252 H258 Au12 O86 P14 W24'
_chemical_formula_weight 11872.16
_chemical_name_systematic
; 
 ? 
;
_space_group_IT_number 230
_symmetry_cell_setting cubic
_symmetry_space_group_name_Hall '-I 4bd 2c 3'
_symmetry_space_group_name_H-M 'I a -3 d'
_atom_sites_solution_hydrogens geom
_atom_sites_solution_primary direct
_atom_sites_solution_secondary difmap
_audit_creation_method SHELXL-97
_cell_angle_alpha 90.00
_cell_angle_beta 90.00
_cell_angle_gamma 90.00
_cell_formula_units_Z 8
_cell_length_a 44.4487(9)
_cell_length_b 44.4487(9)
_cell_length_c 44.4487(9)
_cell_measurement_reflns_used 6900
_cell_measurement_temperature 100(2)
_cell_measurement_theta_max 21.68
_cell_measurement_theta_min 2.24
_cell_volume 87817(3)
_computing_cell_refinement 'Bruker SMART'
_computing_data_collection 'Bruker SMART'
_computing_data_reduction 'Bruker SAINT'
_computing_molecular_graphics 'Bruker SHELXTL'
_computing_publication_material 'Bruker SHELXTL'
_computing_structure_refinement 'SHELXL-97 (Sheldrick, 1997)'
_computing_structure_solution 'SHELXS-97 (Sheldrick, 1990)'
_diffrn_ambient_temperature 100(2)
_diffrn_detector_area_resol_mean 8.366
_diffrn_measured_fraction_theta_full 1.000
_diffrn_measured_fraction_theta_max 1.000
_diffrn_measurement_device_type 'CCD area detector'
_diffrn_measurement_method 'phi and omega scans'
_diffrn_radiation_monochromator graphite
_diffrn_radiation_source 'fine-focus sealed tube'
_diffrn_radiation_type MoK\a
_diffrn_radiation_wavelength 0.71073
_diffrn_reflns_av_R_equivalents 0.1293
_diffrn_reflns_av_unetI/netI 0.0378
_diffrn_reflns_limit_h_max 57
_diffrn_reflns_limit_h_min -57
_diffrn_reflns_limit_k_max 57
_diffrn_reflns_limit_k_min -57
_diffrn_reflns_limit_l_max 36
_diffrn_reflns_limit_l_min -57
_diffrn_reflns_number 314711
_diffrn_reflns_theta_full 27.49
_diffrn_reflns_theta_max 27.49
_diffrn_reflns_theta_min 1.12
_exptl_absorpt_coefficient_mu 10.349
_exptl_absorpt_correction_T_max 0.3698
_exptl_absorpt_correction_T_min 0.1994
_exptl_absorpt_correction_type empirical
_exptl_absorpt_process_details SADABS
_exptl_crystal_colour orange
_exptl_crystal_density_diffrn 1.796
_exptl_crystal_density_method 'not measured'
_exptl_crystal_description block
_exptl_crystal_F_000 43136
_exptl_crystal_size_max 0.23
_exptl_crystal_size_mid 0.21
_exptl_crystal_size_min 0.12
_platon_squeeze_details
;
;
_refine_diff_density_max 4.411
_refine_diff_density_min -2.054
_refine_diff_density_rms 0.413
_refine_ls_extinction_method none
_refine_ls_goodness_of_fit_ref 1.159
_refine_ls_hydrogen_treatment mixed
_refine_ls_matrix_type full
_refine_ls_number_parameters 302
_refine_ls_number_reflns 8417
_refine_ls_number_restraints 360
_refine_ls_restrained_S_all 1.150
_refine_ls_R_factor_all 0.1140
_refine_ls_R_factor_gt 0.0921
_refine_ls_shift/su_max 0.001
_refine_ls_shift/su_mean 0.000
_refine_ls_structure_factor_coef Fsqd
_refine_ls_weighting_details 'calc w=1/[\s^2^(Fo^2^)+(0.0906P)^2^+7838.5181P] where P=(Fo^2^+2Fc^2^)/3'
_refine_ls_weighting_scheme calc
_refine_ls_wR_factor_gt 0.2235
_refine_ls_wR_factor_ref 0.2367
_reflns_number_gt 6979
_reflns_number_total 8417
_reflns_threshold_expression >2sigma(I)
_cod_data_source_file c3dt51412a.txt
_cod_data_source_block ty024scubic
_cod_depositor_comments
;
The following automatic conversions were performed:

'_symmetry_cell_setting' value 'Cubic' changed to 'cubic' according
to /home/saulius/struct/CIF-dictionaries/cif_core.dic dictionary
named 'cif_core.dic' version 2.4.2 from 2011-04-26.

Automatic conversion script
Id: cif_fix_values 1891 2012-01-12 08:04:46Z andrius 
;
_cod_original_sg_symbol_H-M Ia-3d
_cod_database_code 7021797

loop_
_symmetry_equiv_pos_as_xyz
'x, y, z'
'x+1/4, z+1/4, y+1/4'
'y, -z+1/2, x+1/2'
'y+1/4, x+3/4, -z+3/4'
'x+3/4, -z+3/4, y+1/4'
'-z+3/4, y+1/4, x+3/4'
'z+1/2, x, -y+1/2'
'y+1/2, z, -x+1/2'
'z+3/4, y+1/4, -x+1/4'
'-z, x+1/2, -y+1/2'
'x+3/4, z+1/4, -y+1/4'
'y+1/2, -z+1/2, -x'
'x+1/4, -z+3/4, -y+1/4'
'-z+1/4, y+1/4, -x+3/4'
'x, -y+1/2, z+1/2'
'y+1/4, -x+1/4, z+3/4'
'x+1/2, -y+1/2, -z'
'y+1/4, -x+3/4, -z+1/4'
'-y, -z, -x'
'-x+1/2, -y, z+1/2'
'-y+1/4, -x+1/4, -z+1/4'
'-z, -x, -y'
'-z+1/4, -y+1/4, -x+1/4'
'z+1/2, -x+1/2, -y'
'x+1/2, y+1/2, z+1/2'
'x+3/4, z+3/4, y+3/4'
'y+1/2, -z+1, x+1'
'y+3/4, x+5/4, -z+5/4'
'x+5/4, -z+5/4, y+3/4'
'-z+5/4, y+3/4, x+5/4'
'z+1, x+1/2, -y+1'
'y+1, z+1/2, -x+1'
'z+5/4, y+3/4, -x+3/4'
'-z+1/2, x+1, -y+1'
'x+5/4, z+3/4, -y+3/4'
'y+1, -z+1, -x+1/2'
'x+3/4, -z+5/4, -y+3/4'
'-z+3/4, y+3/4, -x+5/4'
'x+1/2, -y+1, z+1'
'y+3/4, -x+3/4, z+5/4'
'x+1, -y+1, -z+1/2'
'y+3/4, -x+5/4, -z+3/4'
'-y+1/2, -z+1/2, -x+1/2'
'-x+1, -y+1/2, z+1'
'-y+3/4, -x+3/4, -z+3/4'
'-z+1/2, -x+1/2, -y+1/2'
'-z+3/4, -y+3/4, -x+3/4'
'z+1, -x+1, -y+1/2'
'-x, -y, -z'
'-x-1/4, -z-1/4, -y-1/4'
'-y, z-1/2, -x-1/2'
'-y-1/4, -x-3/4, z-3/4'
'-x-3/4, z-3/4, -y-1/4'
'z-3/4, -y-1/4, -x-3/4'
'-z-1/2, -x, y-1/2'
'-y-1/2, -z, x-1/2'
'-z-3/4, -y-1/4, x-1/4'
'z, -x-1/2, y-1/2'
'-x-3/4, -z-1/4, y-1/4'
'-y-1/2, z-1/2, x'
'-x-1/4, z-3/4, y-1/4'
'z-1/4, -y-1/4, x-3/4'
'-x, y-1/2, -z-1/2'
'-y-1/4, x-1/4, -z-3/4'
'-x-1/2, y-1/2, z'
'-y-1/4, x-3/4, z-1/4'
'y, z, x'
'x-1/2, y, -z-1/2'
'y-1/4, x-1/4, z-1/4'
'z, x, y'
'z-1/4, y-1/4, x-1/4'
'-z-1/2, x-1/2, y'
'-x+1/2, -y+1/2, -z+1/2'
'-x+1/4, -z+1/4, -y+1/4'
'-y+1/2, z, -x'
'-y+1/4, -x-1/4, z-1/4'
'-x-1/4, z-1/4, -y+1/4'
'z-1/4, -y+1/4, -x-1/4'
'-z, -x+1/2, y'
'-y, -z+1/2, x'
'-z-1/4, -y+1/4, x+1/4'
'z+1/2, -x, y'
'-x-1/4, -z+1/4, y+1/4'
'-y, z, x+1/2'
'-x+1/4, z-1/4, y+1/4'
'z+1/4, -y+1/4, x-1/4'
'-x+1/2, y, -z'
'-y+1/4, x+1/4, -z-1/4'
'-x, y, z+1/2'
'-y+1/4, x-1/4, z+1/4'
'y+1/2, z+1/2, x+1/2'
'x, y+1/2, -z'
'y+1/4, x+1/4, z+1/4'
'z+1/2, x+1/2, y+1/2'
'z+1/4, y+1/4, x+1/4'
'-z, x, y+1/2'

loop_
_atom_site_label
_atom_site_type_symbol
_atom_site_fract_x
_atom_site_fract_y
_atom_site_fract_z
_atom_site_U_iso_or_equiv
_atom_site_adp_type
_atom_site_occupancy
_atom_site_symmetry_multiplicity
_atom_site_calc_flag
_atom_site_refinement_flags
Au1 Au 0.010513(15) 0.288568(15) 0.393258(15) 0.03366(19) Uani 1 1 d U
C1 C -0.0069(4) 0.3497(4) 0.3506(4) 0.032(3) Uani 1 1 d U
C2 C -0.0256(4) 0.3351(4) 0.3305(4) 0.038(3) Uani 1 1 d U
H2 H -0.0209 0.3153 0.3239 0.046 Uiso 1 1 calc R
C3 C -0.0516(4) 0.3495(4) 0.3197(4) 0.042(3) Uani 1 1 d U
H3 H -0.0645 0.3394 0.3060 0.051 Uiso 1 1 calc R
C4 C -0.0583(5) 0.3785(5) 0.3293(5) 0.048(3) Uani 1 1 d U
C5 C -0.0394(4) 0.3930(4) 0.3491(4) 0.043(3) Uani 1 1 d U
H5 H -0.0438 0.4129 0.3555 0.051 Uiso 1 1 calc R
C6 C -0.0146(4) 0.3790(4) 0.3593(4) 0.036(3) Uani 1 1 d U
H6 H -0.0019 0.3893 0.3730 0.043 Uiso 1 1 calc R
C7 C -0.0874(6) 0.3949(6) 0.3171(6) 0.067(6) Uani 1 1 d U
H7A H -0.0896 0.4144 0.3272 0.101 Uiso 1 1 calc R
H7B H -0.1051 0.3824 0.3213 0.101 Uiso 1 1 calc R
H7C H -0.0855 0.3980 0.2954 0.101 Uiso 1 1 calc R
C8 C 0.0452(4) 0.3554(4) 0.3914(4) 0.037(3) Uani 1 1 d U
C9 C 0.0399(4) 0.3552(4) 0.4220(4) 0.041(3) Uani 1 1 d U
H9 H 0.0252 0.3420 0.4300 0.049 Uiso 1 1 calc R
C10 C 0.0556(4) 0.3738(4) 0.4412(5) 0.044(3) Uani 1 1 d U
H10 H 0.0519 0.3733 0.4622 0.053 Uiso 1 1 calc R
C11 C 0.0768(4) 0.3934(4) 0.4293(5) 0.045(3) Uani 1 1 d U
C12 C 0.0817(4) 0.3944(4) 0.3986(4) 0.043(3) Uani 1 1 d U
H12 H 0.0961 0.4079 0.3904 0.052 Uiso 1 1 calc R
C13 C 0.0653(4) 0.3753(4) 0.3796(5) 0.045(3) Uani 1 1 d U
H13 H 0.0682 0.3762 0.3585 0.054 Uiso 1 1 calc R
C14 C 0.0963(5) 0.4125(5) 0.4500(5) 0.056(5) Uani 1 1 d U
H14A H 0.0844 0.4191 0.4673 0.083 Uiso 1 1 calc R
H14B H 0.1036 0.4301 0.4390 0.083 Uiso 1 1 calc R
H14C H 0.1135 0.4006 0.4570 0.083 Uiso 1 1 calc R
C15 C 0.0491(4) 0.3209(4) 0.3362(4) 0.033(3) Uani 1 1 d U
C16 C 0.0754(4) 0.3052(4) 0.3431(4) 0.036(3) Uani 1 1 d U
H16 H 0.0807 0.3012 0.3634 0.043 Uiso 1 1 calc R
C17 C 0.0942(4) 0.2952(4) 0.3189(4) 0.037(3) Uani 1 1 d U
H17 H 0.1118 0.2838 0.3232 0.045 Uiso 1 1 calc R
C18 C 0.0873(4) 0.3018(4) 0.2895(4) 0.042(3) Uani 1 1 d U
C19 C 0.0615(5) 0.3199(5) 0.2832(5) 0.048(3) Uani 1 1 d U
H19 H 0.0571 0.3258 0.2632 0.058 Uiso 1 1 calc R
C20 C 0.0431(4) 0.3285(4) 0.3067(4) 0.043(3) Uani 1 1 d U
H20 H 0.0257 0.3401 0.3024 0.052 Uiso 1 1 calc R
C21 C 0.1073(5) 0.2912(6) 0.2643(5) 0.062(5) Uani 1 1 d U
H21A H 0.1227 0.3064 0.2603 0.092 Uiso 1 1 calc R
H21B H 0.0952 0.2880 0.2461 0.092 Uiso 1 1 calc R
H21C H 0.1170 0.2722 0.2700 0.092 Uiso 1 1 calc R
O1 O 0.0000 0.2500 0.4182(4) 0.037(4) Uani 1 2 d SU
O2 O 0.2747(4) 0.2822(4) 0.3611(4) 0.070(4) Uani 1 1 d U
O3 O 0.1631(3) 0.2586(3) 0.3285(3) 0.045(3) Uani 1 1 d U
O4 O 0.2240(4) 0.2723(4) 0.3268(5) 0.079(5) Uani 1 1 d U
O5 O 0.2635(4) 0.2292(4) 0.3281(5) 0.077(5) Uani 1 1 d U
O6 O 0.3052(3) 0.2657(3) 0.3094(3) 0.036(3) Uani 1 1 d U
O7 O 0.1869(5) 0.2919(4) 0.2831(4) 0.078(5) Uani 1 1 d U
O8 O 0.2439(4) 0.2474(4) 0.2853(4) 0.018(3) Uani 0.50 1 d PU
O9 O 0.2326(5) 0.2326(5) 0.2326(5) 0.028(4) Uani 0.50 3 d SPU
P1 P 0.02418(9) 0.32943(9) 0.36714(9) 0.0271(8) Uani 1 1 d U
P2 P 0.2500 0.2500 0.2500 0.0245(17) Uani 1 6 d SU
W1 W 0.266435(17) 0.271619(17) 0.325472(18) 0.0417(2) Uani 1 1 d U
W2 W 0.19087(2) 0.255484(18) 0.30345(2) 0.0576(3) Uani 1 1 d U

loop_
_atom_site_aniso_label
_atom_site_aniso_U_11
_atom_site_aniso_U_22
_atom_site_aniso_U_33
_atom_site_aniso_U_23
_atom_site_aniso_U_13
_atom_site_aniso_U_12
Au1 0.0362(4) 0.0334(3) 0.0314(3) -0.0003(3) 0.0026(3) -0.0023(3)
C1 0.034(5) 0.030(5) 0.032(5) -0.002(4) 0.003(5) 0.003(5)
C2 0.040(5) 0.038(5) 0.038(5) -0.003(5) 0.001(5) -0.003(5)
C3 0.041(6) 0.043(6) 0.043(6) -0.001(5) 0.001(5) 0.001(5)
C4 0.050(6) 0.046(6) 0.048(6) 0.004(5) 0.004(5) 0.002(5)
C5 0.048(6) 0.042(6) 0.039(5) 0.001(5) 0.004(5) 0.007(5)
C6 0.041(5) 0.035(5) 0.032(5) -0.002(5) 0.004(5) 0.004(5)
C7 0.067(9) 0.066(9) 0.068(9) -0.004(7) 0.002(7) 0.007(7)
C8 0.036(5) 0.036(5) 0.040(5) -0.002(5) -0.001(5) -0.008(5)
C9 0.038(5) 0.042(5) 0.042(6) -0.002(5) 0.000(5) -0.011(5)
C10 0.044(6) 0.044(6) 0.045(6) -0.002(5) 0.003(5) -0.006(5)
C11 0.044(5) 0.043(5) 0.048(6) -0.006(5) 0.002(5) -0.007(5)
C12 0.044(6) 0.037(5) 0.048(6) -0.004(5) 0.002(5) -0.009(5)
C13 0.048(6) 0.042(6) 0.047(6) -0.002(5) 0.001(5) -0.006(5)
C14 0.052(8) 0.057(8) 0.058(8) -0.010(7) 0.006(7) -0.010(7)
C15 0.031(5) 0.031(5) 0.036(5) 0.003(5) 0.007(5) -0.002(5)
C16 0.035(5) 0.035(5) 0.038(5) 0.009(5) 0.008(5) 0.004(5)
C17 0.039(5) 0.035(5) 0.038(5) 0.009(5) 0.011(5) 0.005(5)
C18 0.041(5) 0.045(5) 0.040(5) -0.001(5) 0.013(5) 0.002(5)
C19 0.047(6) 0.050(6) 0.047(6) 0.001(5) 0.004(5) 0.006(5)
C20 0.042(6) 0.044(6) 0.043(6) 0.002(5) 0.006(5) 0.002(5)
C21 0.059(8) 0.066(8) 0.059(8) 0.004(7) 0.013(7) 0.001(7)
O1 0.040(7) 0.034(7) 0.038(7) 0.000 0.000 -0.008(6)
O2 0.076(7) 0.077(7) 0.056(7) 0.007(6) 0.010(6) 0.024(6)
O3 0.037(5) 0.055(6) 0.042(6) 0.000(5) 0.023(5) 0.009(5)
O4 0.063(8) 0.055(7) 0.118(9) 0.017(7) 0.007(7) 0.016(6)
O5 0.054(7) 0.061(8) 0.116(9) 0.013(7) 0.006(7) 0.012(6)
O6 0.030(5) 0.042(6) 0.035(5) 0.010(4) 0.020(4) 0.012(4)
O7 0.116(9) 0.060(8) 0.059(8) 0.010(6) 0.009(7) 0.008(7)
O8 0.018(6) 0.020(6) 0.016(6) 0.012(5) 0.009(5) 0.005(5)
O9 0.028(4) 0.028(4) 0.028(4) 0.006(4) 0.006(4) 0.006(4)
P1 0.0207(18) 0.032(2) 0.0284(19) -0.0001(15) 0.0007(15) 0.0049(15)
P2 0.0245(17) 0.0245(17) 0.0245(17) 0.010(2) 0.010(2) 0.010(2)
W1 0.0374(4) 0.0387(4) 0.0491(5) 0.0136(3) 0.0122(3) 0.0111(3)
W2 0.0642(6) 0.0398(4) 0.0686(6) 0.0263(4) 0.0497(5) 0.0252(4)

loop_
_atom_type_symbol
_atom_type_description
_atom_type_scat_dispersion_real
_atom_type_scat_dispersion_imag
_atom_type_scat_source
C C 0.0033 0.0016 'International Tables Vol C Tables 4.2.6.8 and 6.1.1.4'
H H 0.0000 0.0000 'International Tables Vol C Tables 4.2.6.8 and 6.1.1.4'
O O 0.0106 0.0060 'International Tables Vol C Tables 4.2.6.8 and 6.1.1.4'
P P 0.1023 0.0942 'International Tables Vol C Tables 4.2.6.8 and 6.1.1.4'
W W -0.8490 6.8722 'International Tables Vol C Tables 4.2.6.8 and 6.1.1.4'
Au Au -2.0133 8.8022 'International Tables Vol C Tables 4.2.6.8 and 6.1.1.4'

loop_
_geom_angle_atom_site_label_1
_geom_angle_atom_site_label_2
_geom_angle_atom_site_label_3
_geom_angle
_geom_angle_site_symmetry_1
_geom_angle_site_symmetry_3
O1 Au1 P1 177.15(15) . .
O1 Au1 Au1 77.5(3) . 88_556
P1 Au1 Au1 104.75(11) . 88_556
O1 Au1 Au1 77.5(3) . 42_445
P1 Au1 Au1 101.37(11) . 42_445
Au1 Au1 Au1 72.88(2) 88_556 42_445
C2 C1 C6 118.0(16) . .
C2 C1 P1 119.2(13) . .
C6 C1 P1 122.5(13) . .
C1 C2 C3 120.0(17) . .
C1 C2 H2 120.0 . .
C3 C2 H2 120.0 . .
C4 C3 C2 119.7(18) . .
C4 C3 H3 120.2 . .
C2 C3 H3 120.2 . .
C5 C4 C3 119.9(19) . .
C5 C4 C7 120.2(19) . .
C3 C4 C7 119.8(19) . .
C6 C5 C4 120.0(18) . .
C6 C5 H5 120.0 . .
C4 C5 H5 120.0 . .
C5 C6 C1 122.4(17) . .
C5 C6 H6 118.8 . .
C1 C6 H6 118.8 . .
C4 C7 H7A 109.5 . .
C4 C7 H7B 109.5 . .
H7A C7 H7B 109.5 . .
C4 C7 H7C 109.5 . .
H7A C7 H7C 109.5 . .
H7B C7 H7C 109.5 . .
C13 C8 C9 119.6(17) . .
C13 C8 P1 121.1(15) . .
C9 C8 P1 119.3(13) . .
C10 C9 C8 121.4(17) . .
C10 C9 H9 119.3 . .
C8 C9 H9 119.3 . .
C9 C10 C11 119.1(19) . .
C9 C10 H10 120.5 . .
C11 C10 H10 120.5 . .
C10 C11 C12 120.2(18) . .
C10 C11 C14 120.6(19) . .
C12 C11 C14 119.1(18) . .
C11 C12 C13 119.5(18) . .
C11 C12 H12 120.3 . .
C13 C12 H12 120.3 . .
C8 C13 C12 120.3(19) . .
C8 C13 H13 119.9 . .
C12 C13 H13 119.9 . .
C11 C14 H14A 109.5 . .
C11 C14 H14B 109.5 . .
H14A C14 H14B 109.5 . .
C11 C14 H14C 109.5 . .
H14A C14 H14C 109.5 . .
H14B C14 H14C 109.5 . .
C20 C15 C16 119.5(16) . .
C20 C15 P1 123.7(14) . .
C16 C15 P1 116.7(13) . .
C15 C16 C17 118.5(16) . .
C15 C16 H16 120.7 . .
C17 C16 H16 120.7 . .
C18 C17 C16 121.1(17) . .
C18 C17 H17 119.4 . .
C16 C17 H17 119.4 . .
C17 C18 C19 119.3(17) . .
C17 C18 C21 120.5(18) . .
C19 C18 C21 120.2(18) . .
C20 C19 C18 118.8(19) . .
C20 C19 H19 120.6 . .
C18 C19 H19 120.6 . .
C15 C20 C19 122.5(19) . .
C15 C20 H20 118.8 . .
C19 C20 H20 118.8 . .
C18 C21 H21A 109.5 . .
C18 C21 H21B 109.5 . .
H21A C21 H21B 109.5 . .
C18 C21 H21C 109.5 . .
H21A C21 H21C 109.5 . .
H21B C21 H21C 109.5 . .
Au1 O1 Au1 116.1(8) . 44_454
W1 O4 W2 137.1(11) . .
W2 O5 W1 140.6(11) 43 .
W1 O6 W1 139.7(7) . 70
W2 O7 W2 139.1(10) . 46
O9 O8 P2 49.8(14) 73 .
O9 O8 W1 80.9(15) 73 .
P2 O8 W1 130.6(10) . .
O9 O8 W2 135.4(9) 73 43
P2 O8 W2 118.6(10) . 43
W1 O8 W2 95.1(6) . 43
O9 O8 W2 134.3(9) 73 .
P2 O8 W2 117.7(9) . .
W1 O8 W2 95.3(6) . .
W2 O8 W2 90.2(5) 43 .
P2 O9 O8 65.6(14) . 46
P2 O9 O8 65.6(14) . 43
O8 O9 O8 104.1(17) 46 43
P2 O9 O8 65.6(14) . 73
O8 O9 O8 104.1(17) 46 73
O8 O9 O8 104.1(17) 43 73
C15 P1 C1 105.3(8) . .
C15 P1 C8 105.6(8) . .
C1 P1 C8 108.3(8) . .
C15 P1 Au1 113.0(6) . .
C1 P1 Au1 114.1(6) . .
C8 P1 Au1 110.1(6) . .
O9 P2 O9 179.99(2) 73 .
O9 P2 O8 115.3(7) 73 43
O9 P2 O8 64.7(7) . 43
O9 P2 O8 115.3(7) 73 46
O9 P2 O8 64.7(7) . 46
O8 P2 O8 103.1(8) 43 46
O9 P2 O8 64.7(7) 73 70
O9 P2 O8 115.3(7) . 70
O8 P2 O8 76.9(8) 43 70
O8 P2 O8 179.993(2) 46 70
O9 P2 O8 64.7(7) 73 67
O9 P2 O8 115.3(7) . 67
O8 P2 O8 179.998(2) 43 67
O8 P2 O8 77.0(8) 46 67
O8 P2 O8 103.1(8) 70 67
O9 P2 O8 64.7(7) 73 .
O9 P2 O8 115.3(7) . .
O8 P2 O8 77.0(8) 43 .
O8 P2 O8 77.0(8) 46 .
O8 P2 O8 103.0(8) 70 .
O8 P2 O8 103.0(8) 67 .
O9 P2 O8 115.3(7) 73 73
O9 P2 O8 64.7(7) . 73
O8 P2 O8 103.1(8) 43 73
O8 P2 O8 103.1(8) 46 73
O8 P2 O8 76.9(8) 70 73
O8 P2 O8 76.9(8) 67 73
O8 P2 O8 179.993(3) . 73
O2 W1 O6 101.2(7) . .
O2 W1 O4 100.6(9) . .
O6 W1 O4 158.2(8) . .
O2 W1 O5 103.5(9) . .
O6 W1 O5 86.9(6) . .
O4 W1 O5 86.9(7) . .
O2 W1 O6 101.6(7) . 67
O6 W1 O6 87.8(7) . 67
O4 W1 O6 89.0(6) . 67
O5 W1 O6 154.9(8) . 67
O2 W1 O8 160.9(8) . .
O6 W1 O8 92.3(6) . .
O4 W1 O8 66.3(8) . .
O5 W1 O8 63.6(8) . .
O6 W1 O8 92.2(6) 67 .
O3 W2 O7 100.4(8) . .
O3 W2 O5 102.8(8) . 46
O7 W2 O5 88.4(8) . 46
O3 W2 O7 102.6(7) . 43
O7 W2 O7 156.9(11) . 43
O5 W2 O7 87.2(8) 46 43
O3 W2 O4 99.9(8) . .
O7 W2 O4 89.8(8) . .
O5 W2 O4 157.2(8) 46 .
O7 W2 O4 85.6(8) 43 .
O3 W2 O8 156.5(6) . 46
O7 W2 O8 65.8(7) . 46
O5 W2 O8 59.7(7) 46 46
O7 W2 O8 92.6(7) 43 46
O4 W2 O8 99.0(7) . 46
O3 W2 O8 156.7(6) . .
O7 W2 O8 93.3(7) . .
O5 W2 O8 96.2(8) 46 .
O7 W2 O8 64.7(7) 43 .
O4 W2 O8 61.2(7) . .
O8 W2 O8 46.7(8) 46 .

loop_
_geom_bond_atom_site_label_1
_geom_bond_atom_site_label_2
_geom_bond_distance
_geom_bond_site_symmetry_2
Au1 O1 2.094(9) .
Au1 P1 2.240(4) .
Au1 Au1 2.9915(10) 88_556
Au1 Au1 2.9916(10) 42_445
C1 C2 1.38(2) .
C1 C6 1.40(2) .
C1 P1 1.808(17) .
C2 C3 1.40(3) .
C2 H2 0.9500 .
C3 C4 1.39(3) .
C3 H3 0.9500 .
C4 C5 1.37(3) .
C4 C7 1.58(3) .
C5 C6 1.34(3) .
C5 H5 0.9500 .
C6 H6 0.9500 .
C7 H7A 0.9800 .
C7 H7B 0.9800 .
C7 H7C 0.9800 .
C8 C13 1.36(3) .
C8 C9 1.38(3) .
C8 P1 1.835(18) .
C9 C10 1.38(3) .
C9 H9 0.9500 .
C10 C11 1.38(3) .
C10 H10 0.9500 .
C11 C12 1.39(3) .
C11 C14 1.52(3) .
C12 C13 1.40(3) .
C12 H12 0.9500 .
C13 H13 0.9500 .
C14 H14A 0.9800 .
C14 H14B 0.9800 .
C14 H14C 0.9800 .
C15 C20 1.38(3) .
C15 C16 1.40(2) .
C15 P1 1.805(17) .
C16 C17 1.43(2) .
C16 H16 0.9500 .
C17 C18 1.37(3) .
C17 H17 0.9500 .
C18 C19 1.43(3) .
C18 C21 1.51(3) .
C19 C20 1.38(3) .
C19 H19 0.9500 .
C20 H20 0.9500 .
C21 H21A 0.9800 .
C21 H21B 0.9800 .
C21 H21C 0.9800 .
O1 Au1 2.094(9) 44_454
O2 W1 1.693(18) .
O3 W2 1.667(11) .
O4 W1 1.888(18) .
O4 W2 1.95(2) .
O5 W2 1.88(2) 43
O5 W1 1.893(17) .
O6 W1 1.884(10) .
O6 W1 1.907(10) 70
O7 W2 1.864(17) .
O7 W2 1.926(17) 46
O8 O9 1.59(2) 73
O8 P2 1.598(17) .
O8 W1 2.312(19) .
O8 W2 2.497(17) 43
O8 W2 2.515(17) .
O9 P2 1.34(4) .
O9 O8 1.59(2) 46
O9 O8 1.59(2) 43
O9 O8 1.59(2) 73
P2 O9 1.34(4) 73
P2 O8 1.598(17) 43
P2 O8 1.598(17) 46
P2 O8 1.598(17) 70
P2 O8 1.598(17) 67
P2 O8 1.598(17) 73
W1 O6 1.908(10) 67
W2 O5 1.88(2) 46
W2 O7 1.926(17) 43
W2 O8 2.497(17) 46

loop_
_platon_squeeze_void_nr
_platon_squeeze_void_average_x
_platon_squeeze_void_average_y
_platon_squeeze_void_average_z
_platon_squeeze_void_volume
_platon_squeeze_void_count_electrons
_platon_squeeze_void_content
1 0.220 0.059 0.017 18367 13474 ' '
2 0.717 -0.067 0.015 18367 13450 ' '
